data_4072651
loop_
_publ_author_name
'Baber, R. Angharad'
'Haddow, Mairi F.'
'Middleton, Ann J.'
'Orpen, A. Guy'
'Pringle, Paul G.'
'Haynes, Anthony'
'Williams, Gary L.'
'Papp, Rainer'

_publ_section_title
;
 Ligand Stereoelectronic Effects in Complexes of Phospholanes,
 Phosphinanes, and Phosphepanes and Their Implications for
 Hydroformylation Catalysis
;
_journal_issue 3
_journal_name_full Organometallics
_journal_page_first 713
_journal_paper_doi 10.1021/om060912v
_journal_volume 26
_journal_year 2007
_chemical_formula_moiety 'C18 H38 Cl2 P2 Pt'
_chemical_formula_sum 'C18 H38 Cl2 P2 Pt'
_chemical_formula_weight 582.41
_chemical_name_systematic
;
 ?
;
_space_group_IT_number 43
_symmetry_cell_setting orthorhombic
_symmetry_space_group_name_Hall 'F 2 -2d'
_symmetry_space_group_name_H-M 'F d d 2'
_atom_sites_solution_hydrogens geom
_atom_sites_solution_primary direct
_atom_sites_solution_secondary difmap
_audit_creation_method SHELXL-97
_cell_angle_alpha 90.00
_cell_angle_beta 90.00
_cell_angle_gamma 90.00
_cell_formula_units_Z 16
_cell_length_a 22.400(5)
_cell_length_b 27.229(5)
_cell_length_c 15.047(3)
_cell_measurement_reflns_used 6278
_cell_measurement_temperature 173(2)
_cell_measurement_theta_max 27.474
_cell_measurement_theta_min 2.356
_cell_volume 9178(3)
_computing_cell_refinement 'Bruker SMART V5.054 (Bruker AXS, 1998)'
_computing_data_collection 'Bruker SMART V5.054 (Bruker AXS, 1998)'
_computing_data_reduction 'Bruker SAINT V6.02 (Bruker AXS, 1999)'
_computing_molecular_graphics 'Bruker SHELXTL V6.14 (Bruker AXS, 2003)'
_computing_publication_material 'Bruker SHELXTL V6.14 (Bruker AXS, 2003)'
_computing_structure_refinement 'SHELXL V6.12 (Bruker 2001)'
_computing_structure_solution 'SHELXS V6.12 (Bruker 2001)'
_diffrn_ambient_temperature 173(2)
_diffrn_detector_area_resol_mean 8.2
_diffrn_measured_fraction_theta_full 0.999
_diffrn_measured_fraction_theta_max 0.999
_diffrn_measurement_device_type 'CCD area detector'
_diffrn_measurement_method 'omega scans'
_diffrn_radiation_monochromator graphite
_diffrn_radiation_source 'fine-focus sealed tube'
_diffrn_radiation_type MoK\a
_diffrn_radiation_wavelength 0.71073
_diffrn_reflns_av_R_equivalents 0.0433
_diffrn_reflns_av_sigmaI/netI 0.0636
_diffrn_reflns_limit_h_max 23
_diffrn_reflns_limit_h_min -29
_diffrn_reflns_limit_k_max 35
_diffrn_reflns_limit_k_min -34
_diffrn_reflns_limit_l_max 19
_diffrn_reflns_limit_l_min -19
_diffrn_reflns_number 14536
_diffrn_reflns_theta_full 27.49
_diffrn_reflns_theta_max 27.49
_diffrn_reflns_theta_min 1.79
_diffrn_standards_decay_% 0
_diffrn_standards_number 0
_exptl_absorpt_coefficient_mu 6.487
_exptl_absorpt_correction_T_max 0.880000
_exptl_absorpt_correction_T_min 0.559253
_exptl_absorpt_correction_type multi-scan
_exptl_absorpt_process_details 'SADABS V2.10 (Sheldrick, 2003)'
_exptl_crystal_colour colourless
_exptl_crystal_density_diffrn 1.686
_exptl_crystal_density_method 'not measured'
_exptl_crystal_description stalk
_exptl_crystal_F_000 4608
_exptl_crystal_size_max 0.50
_exptl_crystal_size_mid 0.04
_exptl_crystal_size_min 0.02
_refine_diff_density_max 0.954
_refine_diff_density_min -0.706
_refine_diff_density_rms 0.116
_refine_ls_abs_structure_details 'Flack H D (1983), Acta Cryst. A39, 876-881'
_refine_ls_abs_structure_Flack 0.028(7)
_refine_ls_extinction_method none
_refine_ls_goodness_of_fit_ref 0.899
_refine_ls_hydrogen_treatment constr
_refine_ls_matrix_type full
_refine_ls_number_parameters 246
_refine_ls_number_reflns 5018
_refine_ls_number_restraints 43
_refine_ls_restrained_S_all 0.897
_refine_ls_R_factor_all 0.0407
_refine_ls_R_factor_gt 0.0261
_refine_ls_shift/su_max 0.001
_refine_ls_shift/su_mean 0.000
_refine_ls_structure_factor_coef Fsqd
_refine_ls_weighting_details 'calc w=1/[\s^2^(Fo^2^)+(0.0000P)^2^+0.0000P] where P=(Fo^2^+2Fc^2^)/3'
_refine_ls_weighting_scheme calc
_refine_ls_wR_factor_gt 0.0462
_refine_ls_wR_factor_ref 0.0506
_reflns_number_gt 4264
_reflns_number_total 5018
_reflns_threshold_expression >2sigma(I)
_cod_data_source_file om060912vsi20061106_014644.cif
_cod_data_source_block 1b6_ajm163csad
_cod_database_code 4072651

loop_
_symmetry_equiv_pos_as_xyz
'x, y, z'
'-x, -y, z'
'x+1/4, -y+1/4, z+1/4'
'-x+1/4, y+1/4, z+1/4'
'x, y+1/2, z+1/2'
'-x, -y+1/2, z+1/2'
'x+1/4, -y+3/4, z+3/4'
'-x+1/4, y+3/4, z+3/4'
'x+1/2, y, z+1/2'
'-x+1/2, -y, z+1/2'
'x+3/4, -y+1/4, z+3/4'
'-x+3/4, y+1/4, z+3/4'
'x+1/2, y+1/2, z'
'-x+1/2, -y+1/2, z'
'x+3/4, -y+3/4, z+1/4'
'-x+3/4, y+3/4, z+1/4'

loop_
_atom_site_label
_atom_site_type_symbol
_atom_site_fract_x
_atom_site_fract_y
_atom_site_fract_z
_atom_site_U_iso_or_equiv
_atom_site_adp_type
_atom_site_occupancy
_atom_site_symmetry_multiplicity
_atom_site_calc_flag
_atom_site_refinement_flags
_atom_site_disorder_assembly
_atom_site_disorder_group
Pt1 Pt 0.270775(9) 1.032300(7) 0.489996(17) 0.02046(5) Uani 1 1 d . . .
P1 P 0.20518(7) 1.07755(5) 0.40860(10) 0.0258(3) Uani 1 1 d . . .
P2 P 0.28983(7) 0.96601(5) 0.40352(10) 0.0266(3) Uani 1 1 d . A .
Cl1 Cl 0.33745(7) 0.99706(5) 0.59307(11) 0.0374(4) Uani 1 1 d . . .
Cl2 Cl 0.26297(8) 1.09656(6) 0.59489(10) 0.0383(4) Uani 1 1 d . . .
C1 C 0.1666(3) 1.0522(2) 0.3128(4) 0.0349(14) Uani 1 1 d . . .
H1A H 0.1422 1.0777 0.2860 0.042 Uiso 1 1 calc R . .
H1B H 0.1958 1.0419 0.2691 0.042 Uiso 1 1 calc R . .
C2 C 0.1271(3) 1.0088(3) 0.3366(5) 0.0484(18) Uani 1 1 d . . .
H2A H 0.1081 0.9968 0.2829 0.058 Uiso 1 1 calc R . .
H2B H 0.1520 0.9826 0.3596 0.058 Uiso 1 1 calc R . .
C3 C 0.0795(3) 1.0205(3) 0.4040(6) 0.057(2) Uani 1 1 d . . .
H3A H 0.0574 0.9908 0.4173 0.068 Uiso 1 1 calc R . .
H3B H 0.0518 1.0439 0.3784 0.068 Uiso 1 1 calc R . .
C4 C 0.1041(3) 1.0414(2) 0.4897(7) 0.0555(18) Uani 1 1 d . . .
H4A H 0.1303 1.0173 0.5169 0.067 Uiso 1 1 calc R . .
H4B H 0.0713 1.0474 0.5304 0.067 Uiso 1 1 calc R . .
C5 C 0.1389(3) 1.0894(2) 0.4763(5) 0.0443(17) Uani 1 1 d . . .
H5A H 0.1508 1.1026 0.5335 0.053 Uiso 1 1 calc R . .
H5B H 0.1137 1.1134 0.4470 0.053 Uiso 1 1 calc R . .
C6 C 0.2370(3) 1.13857(19) 0.3724(4) 0.0341(14) Uani 1 1 d . . .
C7 C 0.2174(4) 1.1516(3) 0.2775(5) 0.058(2) Uani 1 1 d . . .
H7A H 0.2374 1.1809 0.2586 0.088 Uiso 1 1 calc R . .
H7B H 0.1750 1.1568 0.2765 0.088 Uiso 1 1 calc R . .
H7C H 0.2274 1.1251 0.2382 0.088 Uiso 1 1 calc R . .
C8 C 0.2157(4) 1.1796(2) 0.4343(5) 0.056(2) Uani 1 1 d . . .
H8A H 0.2281 1.1725 0.4940 0.083 Uiso 1 1 calc R . .
H8B H 0.1730 1.1817 0.4320 0.083 Uiso 1 1 calc R . .
H8C H 0.2328 1.2103 0.4157 0.083 Uiso 1 1 calc R . .
C9 C 0.3053(3) 1.1359(2) 0.3735(5) 0.0503(19) Uani 1 1 d . . .
H9A H 0.3183 1.1095 0.3358 0.076 Uiso 1 1 calc R . .
H9B H 0.3188 1.1300 0.4331 0.076 Uiso 1 1 calc R . .
H9C H 0.3215 1.1663 0.3523 0.076 Uiso 1 1 calc R . .
C10 C 0.3708(3) 0.9565(2) 0.3956(5) 0.0407(16) Uani 1 1 d . . .
H10A H 0.3881 0.9568 0.4548 0.049 Uiso 1 1 calc R . .
H10B H 0.3788 0.9247 0.3692 0.049 Uiso 1 1 calc R . .
C11 C 0.3999(3) 0.9968(2) 0.3391(5) 0.0463(17) Uani 1 1 d . . .
H11A H 0.3918 1.0284 0.3662 0.056 Uiso 1 1 calc R . .
H11B H 0.4428 0.9920 0.3392 0.056 Uiso 1 1 calc R . .
C12 C 0.3782(3) 0.9978(2) 0.2436(6) 0.0509(17) Uani 1 1 d . . .
H12A H 0.3878 0.9667 0.2155 0.061 Uiso 1 1 calc R . .
H12B H 0.3992 1.0235 0.2117 0.061 Uiso 1 1 calc R . .
C13 C 0.3107(3) 1.0069(2) 0.2358(5) 0.0418(14) Uani 1 1 d . . .
H13A H 0.2996 1.0069 0.1734 0.050 Uiso 1 1 calc R . .
H13B H 0.3014 1.0390 0.2600 0.050 Uiso 1 1 calc R . .
C14 C 0.2735(3) 0.9679(2) 0.2848(4) 0.0353(14) Uani 1 1 d . . .
H14A H 0.2815 0.9359 0.2591 0.042 Uiso 1 1 calc R . .
H14B H 0.2314 0.9749 0.2764 0.042 Uiso 1 1 calc R . .
C15 C 0.2576(3) 0.9059(2) 0.4456(5) 0.0421(18) Uani 1 1 d D . .
C16 C 0.2784(17) 0.8915(14) 0.5386(16) 0.060(9) Uani 0.33(2) 1 d PDU A 1
H16A H 0.2613 0.8603 0.5545 0.090 Uiso 0.33(2) 1 calc PR A 1
H16B H 0.2659 0.9160 0.5805 0.090 Uiso 0.33(2) 1 calc PR A 1
H16C H 0.3212 0.8890 0.5393 0.090 Uiso 0.33(2) 1 calc PR A 1
C17 C 0.2766(17) 0.8636(10) 0.383(2) 0.066(9) Uani 0.33(2) 1 d PDU A 1
H17A H 0.2604 0.8692 0.3246 0.100 Uiso 0.33(2) 1 calc PR A 1
H17B H 0.2618 0.8329 0.4055 0.100 Uiso 0.33(2) 1 calc PR A 1
H17C H 0.3194 0.8623 0.3793 0.100 Uiso 0.33(2) 1 calc PR A 1
C18 C 0.1899(8) 0.9066(11) 0.442(3) 0.063(8) Uani 0.33(2) 1 d PDU A 1
H18A H 0.1751 0.9337 0.4762 0.094 Uiso 0.33(2) 1 calc PR A 1
H18B H 0.1745 0.8764 0.4657 0.094 Uiso 0.33(2) 1 calc PR A 1
H18C H 0.1771 0.9100 0.3813 0.094 Uiso 0.33(2) 1 calc PR A 1
C19 C 0.3025(8) 0.8806(6) 0.5087(12) 0.065(5) Uani 0.67(2) 1 d PDU A 2
H19A H 0.2847 0.8515 0.5332 0.097 Uiso 0.67(2) 1 calc PR A 2
H19B H 0.3130 0.9026 0.5559 0.097 Uiso 0.67(2) 1 calc PR A 2
H19C H 0.3378 0.8718 0.4761 0.097 Uiso 0.67(2) 1 calc PR A 2
C20 C 0.2442(9) 0.8712(6) 0.3718(10) 0.069(5) Uani 0.67(2) 1 d PDU A 2
H20A H 0.2795 0.8661 0.3368 0.103 Uiso 0.67(2) 1 calc PR A 2
H20B H 0.2132 0.8846 0.3350 0.103 Uiso 0.67(2) 1 calc PR A 2
H20C H 0.2312 0.8403 0.3960 0.103 Uiso 0.67(2) 1 calc PR A 2
C21 C 0.2026(6) 0.9167(4) 0.5042(14) 0.065(6) Uani 0.67(2) 1 d PDU A 2
H21A H 0.1737 0.9348 0.4704 0.098 Uiso 0.67(2) 1 calc PR A 2
H21B H 0.2146 0.9356 0.5550 0.098 Uiso 0.67(2) 1 calc PR A 2
H21C H 0.1853 0.8863 0.5236 0.098 Uiso 0.67(2) 1 calc PR A 2

loop_
_atom_site_aniso_label
_atom_site_aniso_U_11
_atom_site_aniso_U_22
_atom_site_aniso_U_33
_atom_site_aniso_U_23
_atom_site_aniso_U_13
_atom_site_aniso_U_12
Pt1 0.02211(8) 0.02139(8) 0.01788(8) -0.00009(10) -0.00288(10) -0.00187(9)
P1 0.0248(8) 0.0283(7) 0.0244(8) -0.0011(6) -0.0037(6) 0.0049(6)
P2 0.0298(8) 0.0245(7) 0.0256(8) -0.0017(7) -0.0035(6) 0.0023(7)
Cl1 0.0426(9) 0.0397(8) 0.0299(8) 0.0049(7) -0.0148(7) 0.0038(7)
Cl2 0.0618(11) 0.0298(7) 0.0234(8) -0.0056(7) -0.0041(8) 0.0005(8)
C1 0.039(4) 0.037(3) 0.028(3) 0.000(3) -0.011(3) 0.002(3)
C2 0.042(4) 0.060(4) 0.043(4) -0.009(4) -0.011(3) -0.008(4)
C3 0.030(4) 0.066(5) 0.074(6) 0.001(4) -0.007(4) -0.006(3)
C4 0.033(3) 0.073(5) 0.060(4) 0.012(5) 0.020(5) 0.007(3)
C5 0.037(3) 0.056(4) 0.040(4) -0.002(3) 0.005(3) 0.020(3)
C6 0.048(4) 0.023(3) 0.031(3) 0.002(2) -0.002(3) 0.000(3)
C7 0.086(6) 0.042(4) 0.047(4) 0.022(3) -0.015(4) -0.006(4)
C8 0.088(6) 0.027(3) 0.051(5) -0.004(3) -0.010(4) 0.013(4)
C9 0.054(5) 0.041(4) 0.056(5) 0.009(3) 0.005(4) -0.020(3)
C10 0.035(4) 0.048(4) 0.039(4) -0.008(3) -0.001(3) 0.012(3)
C11 0.030(4) 0.056(4) 0.052(5) -0.007(4) 0.011(3) 0.003(3)
C12 0.054(4) 0.056(4) 0.044(4) -0.007(4) 0.015(4) 0.001(3)
C13 0.052(4) 0.044(3) 0.029(3) 0.002(3) 0.003(3) 0.002(3)
C14 0.047(4) 0.032(3) 0.027(3) -0.007(3) -0.006(3) 0.004(3)
C15 0.058(5) 0.028(3) 0.040(4) 0.000(3) -0.015(4) -0.006(3)
C16 0.084(17) 0.048(14) 0.047(15) 0.005(12) -0.017(13) -0.022(13)
C17 0.099(18) 0.040(12) 0.060(14) -0.028(11) -0.020(14) -0.021(13)
C18 0.064(13) 0.038(11) 0.086(17) 0.021(12) -0.004(12) -0.013(10)
C19 0.086(11) 0.048(8) 0.059(11) 0.022(8) -0.018(9) -0.002(7)
C20 0.091(14) 0.051(8) 0.063(9) -0.005(7) -0.018(9) -0.028(9)
C21 0.066(9) 0.032(6) 0.097(15) 0.008(7) 0.028(9) -0.006(5)

loop_
_atom_type_symbol
_atom_type_description
_atom_type_scat_dispersion_real
_atom_type_scat_dispersion_imag
_atom_type_scat_source
C C 0.0033 0.0016 'International Tables Vol C Tables 4.2.6.8 and 6.1.1.4'
H H 0.0000 0.0000 'International Tables Vol C Tables 4.2.6.8 and 6.1.1.4'
P P 0.1023 0.0942 'International Tables Vol C Tables 4.2.6.8 and 6.1.1.4'
Cl Cl 0.1484 0.1585 'International Tables Vol C Tables 4.2.6.8 and 6.1.1.4'
Pt Pt -1.7033 8.3905 'International Tables Vol C Tables 4.2.6.8 and 6.1.1.4'

loop_
_geom_angle_atom_site_label_1
_geom_angle_atom_site_label_2
_geom_angle_atom_site_label_3
_geom_angle
_geom_angle_publ_flag
P2 Pt1 P1 104.12(6) ?
P2 Pt1 Cl1 86.23(6) ?
P1 Pt1 Cl1 169.65(5) ?
P2 Pt1 Cl2 170.93(6) ?
P1 Pt1 Cl2 84.88(5) ?
Cl1 Pt1 Cl2 84.77(6) ?
C1 P1 C5 97.0(3) yes
C1 P1 C6 106.5(3) yes
C5 P1 C6 108.2(3) yes
C1 P1 Pt1 121.9(2) ?
C5 P1 Pt1 108.6(2) ?
C6 P1 Pt1 112.8(2) ?
C14 P2 C10 98.0(3) yes
C14 P2 C15 105.9(3) yes
C10 P2 C15 106.0(3) yes
C14 P2 Pt1 120.2(2) ?
C10 P2 Pt1 109.6(2) ?
C15 P2 Pt1 115.1(2) ?
C2 C1 P1 112.7(4) ?
C2 C1 H1A 109.1 ?
P1 C1 H1A 109.1 ?
C2 C1 H1B 109.1 ?
P1 C1 H1B 109.1 ?
H1A C1 H1B 107.8 ?
C3 C2 C1 114.0(6) ?
C3 C2 H2A 108.8 ?
C1 C2 H2A 108.8 ?
C3 C2 H2B 108.8 ?
C1 C2 H2B 108.8 ?
H2A C2 H2B 107.6 ?
C2 C3 C4 113.3(6) ?
C2 C3 H3A 108.9 ?
C4 C3 H3A 108.9 ?
C2 C3 H3B 108.9 ?
C4 C3 H3B 108.9 ?
H3A C3 H3B 107.7 ?
C3 C4 C5 113.1(7) ?
C3 C4 H4A 108.9 ?
C5 C4 H4A 108.9 ?
C3 C4 H4B 108.9 ?
C5 C4 H4B 108.9 ?
H4A C4 H4B 107.8 ?
C4 C5 P1 109.6(4) ?
C4 C5 H5A 109.7 ?
P1 C5 H5A 109.7 ?
C4 C5 H5B 109.7 ?
P1 C5 H5B 109.7 ?
H5A C5 H5B 108.2 ?
C9 C6 C8 109.9(6) ?
C9 C6 C7 108.0(6) ?
C8 C6 C7 107.9(5) ?
C9 C6 P1 109.4(4) ?
C8 C6 P1 110.4(4) ?
C7 C6 P1 111.3(4) ?
C6 C7 H7A 109.5 ?
C6 C7 H7B 109.5 ?
H7A C7 H7B 109.5 ?
C6 C7 H7C 109.5 ?
H7A C7 H7C 109.5 ?
H7B C7 H7C 109.5 ?
C6 C8 H8A 109.5 ?
C6 C8 H8B 109.5 ?
H8A C8 H8B 109.5 ?
C6 C8 H8C 109.5 ?
H8A C8 H8C 109.5 ?
H8B C8 H8C 109.5 ?
C6 C9 H9A 109.5 ?
C6 C9 H9B 109.5 ?
H9A C9 H9B 109.5 ?
C6 C9 H9C 109.5 ?
H9A C9 H9C 109.5 ?
H9B C9 H9C 109.5 ?
C11 C10 P2 110.8(4) ?
C11 C10 H10A 109.5 ?
P2 C10 H10A 109.5 ?
C11 C10 H10B 109.5 ?
P2 C10 H10B 109.5 ?
H10A C10 H10B 108.1 ?
C12 C11 C10 113.7(6) ?
C12 C11 H11A 108.8 ?
C10 C11 H11A 108.8 ?
C12 C11 H11B 108.8 ?
C10 C11 H11B 108.8 ?
H11A C11 H11B 107.7 ?
C11 C12 C13 113.0(6) ?
C11 C12 H12A 109.0 ?
C13 C12 H12A 109.0 ?
C11 C12 H12B 109.0 ?
C13 C12 H12B 109.0 ?
H12A C12 H12B 107.8 ?
C12 C13 C14 112.7(5) ?
C12 C13 H13A 109.1 ?
C14 C13 H13A 109.1 ?
C12 C13 H13B 109.1 ?
C14 C13 H13B 109.1 ?
H13A C13 H13B 107.8 ?
C13 C14 P2 112.3(5) ?
C13 C14 H14A 109.1 ?
P2 C14 H14A 109.1 ?
C13 C14 H14B 109.1 ?
P2 C14 H14B 109.1 ?
H14A C14 H14B 107.9 ?
C20 C15 C16 125.5(16) ?
C18 C15 C16 110.1(17) ?
C20 C15 C21 112.7(9) ?
C20 C15 C19 107.7(10) ?
C18 C15 C19 132.7(13) ?
C21 C15 C19 104.7(10) ?
C18 C15 C17 105.1(16) ?
C16 C15 C17 106.4(19) ?
C21 C15 C17 135.1(14) ?
C20 C15 P2 112.1(8) ?
C18 C15 P2 111.0(10) ?
C16 C15 P2 114.3(14) ?
C21 C15 P2 109.3(5) ?
C19 C15 P2 110.0(7) ?
C17 C15 P2 109.5(15) ?
C15 C16 H16A 109.5 ?
C15 C16 H16B 109.5 ?
C15 C16 H16C 109.5 ?
C15 C17 H17A 109.5 ?
C15 C17 H17B 109.5 ?
C15 C17 H17C 109.5 ?
C15 C18 H18A 109.5 ?
C15 C18 H18B 109.5 ?
C15 C18 H18C 109.5 ?
C15 C19 H19A 109.5 ?
C15 C19 H19B 109.5 ?
H19A C19 H19B 109.5 ?
C15 C19 H19C 109.5 ?
H19A C19 H19C 109.5 ?
H19B C19 H19C 109.5 ?
C15 C20 H20A 109.5 ?
C15 C20 H20B 109.5 ?
H20A C20 H20B 109.5 ?
C15 C20 H20C 109.5 ?
H20A C20 H20C 109.5 ?
H20B C20 H20C 109.5 ?
C15 C21 H21A 109.5 ?
C15 C21 H21B 109.5 ?
H21A C21 H21B 109.5 ?
C15 C21 H21C 109.5 ?
H21A C21 H21C 109.5 ?
H21B C21 H21C 109.5 ?

loop_
_geom_bond_atom_site_label_1
_geom_bond_atom_site_label_2
_geom_bond_distance
_geom_bond_publ_flag
Pt1 P2 2.2656(15) yes
Pt1 P1 2.2754(15) yes
Pt1 Cl1 2.3573(15) yes
Pt1 Cl2 2.3629(15) yes
P1 C1 1.817(6) yes
P1 C5 1.828(6) yes
P1 C6 1.889(6) yes
P2 C14 1.824(6) yes
P2 C10 1.836(6) yes
P2 C15 1.897(7) yes
C1 C2 1.519(9) ?
C1 H1A 0.9700 ?
C1 H1B 0.9700 ?
C2 C3 1.506(10) ?
C2 H2A 0.9700 ?
C2 H2B 0.9700 ?
C3 C4 1.514(12) ?
C3 H3A 0.9700 ?
C3 H3B 0.9700 ?
C4 C5 1.534(8) ?
C4 H4A 0.9700 ?
C4 H4B 0.9700 ?
C5 H5A 0.9700 ?
C5 H5B 0.9700 ?
C6 C9 1.530(9) ?
C6 C8 1.531(8) ?
C6 C7 1.535(9) ?
C7 H7A 0.9600 ?
C7 H7B 0.9600 ?
C7 H7C 0.9600 ?
C8 H8A 0.9600 ?
C8 H8B 0.9600 ?
C8 H8C 0.9600 ?
C9 H9A 0.9600 ?
C9 H9B 0.9600 ?
C9 H9C 0.9600 ?
C10 C11 1.534(9) ?
C10 H10A 0.9700 ?
C10 H10B 0.9700 ?
C11 C12 1.517(11) ?
C11 H11A 0.9700 ?
C11 H11B 0.9700 ?
C12 C13 1.536(9) ?
C12 H12A 0.9700 ?
C12 H12B 0.9700 ?
C13 C14 1.538(9) ?
C13 H13A 0.9700 ?
C13 H13B 0.9700 ?
C14 H14A 0.9700 ?
C14 H14B 0.9700 ?
C15 C20 1.490(12) ?
C15 C18 1.518(17) ?
C15 C16 1.527(17) ?
C15 C21 1.541(12) ?
C15 C19 1.546(12) ?
C15 C17 1.552(17) ?
C16 H16A 0.9600 ?
C16 H16B 0.9600 ?
C16 H16C 0.9600 ?
C17 H17A 0.9600 ?
C17 H17B 0.9600 ?
C17 H17C 0.9600 ?
C18 H18A 0.9600 ?
C18 H18B 0.9600 ?
C18 H18C 0.9600 ?
C19 H19A 0.9600 ?
C19 H19B 0.9600 ?
C19 H19C 0.9600 ?
C20 H20A 0.9600 ?
C20 H20B 0.9600 ?
C20 H20C 0.9600 ?
C21 H21A 0.9600 ?
C21 H21B 0.9600 ?
C21 H21C 0.9600 ?

loop_
_geom_torsion_atom_site_label_1
_geom_torsion_atom_site_label_2
_geom_torsion_atom_site_label_3
_geom_torsion_atom_site_label_4
_geom_torsion
_geom_torsion_publ_flag
P2 Pt1 P1 C1 14.3(3) ?
Cl1 Pt1 P1 C1 -167.3(4) ?
Cl2 Pt1 P1 C1 -166.8(3) ?
P2 Pt1 P1 C5 125.6(2) ?
Cl1 Pt1 P1 C5 -56.1(4) ?
Cl2 Pt1 P1 C5 -55.5(2) ?
P2 Pt1 P1 C6 -114.4(2) yes
Cl1 Pt1 P1 C6 63.9(4) ?
Cl2 Pt1 P1 C6 64.4(2) ?
P1 Pt1 P2 C14 18.7(3) ?
Cl1 Pt1 P2 C14 -161.0(3) ?
P1 Pt1 P2 C10 130.9(2) ?
Cl1 Pt1 P2 C10 -48.8(2) ?
P1 Pt1 P2 C15 -109.8(2) yes
Cl1 Pt1 P2 C15 70.5(3) ?
C5 P1 C1 C2 -55.9(5) ?
C6 P1 C1 C2 -167.3(4) ?
Pt1 P1 C1 C2 61.3(5) ?
P1 C1 C2 C3 58.9(7) ?
C1 C2 C3 C4 -56.3(9) ?
C2 C3 C4 C5 59.8(8) ?
C3 C4 C5 P1 -64.2(6) ?
C1 P1 C5 C4 57.6(6) ?
C6 P1 C5 C4 167.6(5) ?
Pt1 P1 C5 C4 -69.6(6) ?
C1 P1 C6 C9 -114.2(5) ?
C5 P1 C6 C9 142.3(5) ?
Pt1 P1 C6 C9 22.1(5) ?
C1 P1 C6 C8 124.8(5) ?
C5 P1 C6 C8 21.3(6) ?
Pt1 P1 C6 C8 -98.9(5) ?
C1 P1 C6 C7 5.0(6) ?
C5 P1 C6 C7 -98.5(5) ?
Pt1 P1 C6 C7 141.3(4) ?
C14 P2 C10 C11 55.3(5) ?
C15 P2 C10 C11 164.5(5) ?
Pt1 P2 C10 C11 -70.8(5) ?
P2 C10 C11 C12 -62.1(6) ?
C10 C11 C12 C13 60.3(7) ?
C11 C12 C13 C14 -58.5(7) ?
C12 C13 C14 P2 60.2(6) ?
C10 P2 C14 C13 -55.3(5) ?
C15 P2 C14 C13 -164.6(5) ?
Pt1 P2 C14 C13 63.0(5) ?
C14 P2 C15 C20 16.2(10) ?
C10 P2 C15 C20 -87.2(10) ?
Pt1 P2 C15 C20 151.4(10) ?
C14 P2 C15 C18 -68.0(18) ?
C10 P2 C15 C18 -171.5(18) ?
Pt1 P2 C15 C18 67.2(18) ?
C14 P2 C15 C16 166.8(18) ?
C10 P2 C15 C16 63.3(18) ?
Pt1 P2 C15 C16 -58.0(18) ?
C14 P2 C15 C21 -109.5(10) ?
C10 P2 C15 C21 147.0(10) ?
Pt1 P2 C15 C21 25.7(10) ?
C14 P2 C15 C19 136.0(10) ?
C10 P2 C15 C19 32.6(10) ?
Pt1 P2 C15 C19 -88.8(10) ?
C14 P2 C15 C17 47.5(16) ?
C10 P2 C15 C17 -55.9(16) ?
Pt1 P2 C15 C17 -177.2(16) ?
